data_1524054
loop_
_publ_author_name
'Beauchamp, A.L.'
'Goutier, D.'

_publ_section_title
;
 Structure cristalline et moleculaire du thiocyanate mercurique
;
_journal_name_full 'Canadian Journal of Chemistry'
_journal_page_first 977
_journal_page_last 981
_journal_volume 50
_journal_year 1972
_chemical_formula_sum 'C2 Hg N2 S2'
_chemical_name_systematic 'Hg (S C N)2'
_space_group_IT_number 12
_symmetry_space_group_name_Hall '-C 2y'
_symmetry_space_group_name_H-M 'C 1 2/m 1'
_cell_angle_alpha 90
_cell_angle_beta 95.28
_cell_angle_gamma 90
_cell_formula_units_Z 2
_cell_length_a 10.878
_cell_length_b 4.042
_cell_length_c 6.435
_cell_volume 281.739
_citation_journal_id_ASTM CJCHAG
_cod_data_source_file Beauchamp_CJCHAG_1972_1555.cif
_cod_data_source_block C2Hg1N2S2
_cod_original_cell_volume 281.7392
_cod_original_formula_sum 'C2 Hg1 N2 S2'
_cod_database_code 1524054

loop_
_symmetry_equiv_pos_as_xyz
x,y,z
-x,y,-z
-x,-y,-z
x,-y,z
x+1/2,y+1/2,z
-x+1/2,y+1/2,-z
-x+1/2,-y+1/2,-z
x+1/2,-y+1/2,z

loop_
_atom_site_label
_atom_site_type_symbol
_atom_site_fract_x
_atom_site_fract_y
_atom_site_fract_z
_atom_site_occupancy
_atom_site_U_iso_or_equiv
C1 C+4 0.2597 0 0.2261 1 0.0
Hg1 Hg+2 0 0 0 1 0.0
N1 N-3 0.358 0 0.1638 1 0.0
S1 S-2 0.1269 0 0.3222 1 0.0
